data_7045927
loop_
_publ_author_name
'Ko\<renkov\'a, Monika'
'Hejda, Martin'
'\<St\<epni\<cka, Petr'
'Uhl\'ik, Filip'
'Jambor, Roman'
'R\%u\<Zi\<cka, Ale\<s'
'Dost\'al, Libor'

_publ_section_title
;
 Synthesis and non-conventional structure of square-planar Pd(ii) and
 Pt(ii) complexes with an N,C,N-chelated stibinidene ligand.
;
_journal_issue 16
_journal_name_full 'Dalton transactions (Cambridge, England : 2003)'
_journal_page_first 5812
_journal_page_last 5822
_journal_paper_doi 10.1039/c8dt00714d
_journal_volume 47
_journal_year 2018
_chemical_formula_moiety 'C18 H29 Cl2 N2 O Pt S Sb, C H2 Cl2'
_chemical_formula_sum 'C19 H31 Cl4 N2 O Pt S Sb'
_chemical_formula_weight 794.16
_space_group_crystal_system monoclinic
_space_group_IT_number 14
_space_group_name_Hall '-P 2ybc'
_space_group_name_H-M_alt 'P 1 21/c 1'
_symmetry_space_group_name_Hall '-P 2ybc'
_symmetry_space_group_name_H-M 'P 1 21/c 1'
_atom_sites_solution_hydrogens difmap
_audit_creation_method SHELXL-97
_audit_update_record
;
2017-11-27 deposited with the CCDC.
2018-03-23 downloaded from the CCDC.
;
_cell_angle_alpha 90
_cell_angle_beta 104.845(5)
_cell_angle_gamma 90
_cell_formula_units_Z 4
_cell_length_a 9.6040(8)
_cell_length_b 16.5811(19)
_cell_length_c 17.4040(4)
_cell_measurement_reflns_used 18803
_cell_measurement_temperature 150(1)
_cell_measurement_theta_max 27.5
_cell_measurement_theta_min 1
_cell_volume 2679.0(4)
_computing_cell_refinement 'COLLECT and DENZO'
_computing_data_collection 'COLLECT (Hooft, 1998) and DENZO (Otwinowski & Minor, 1997)'
_computing_data_reduction 'COLLECT and DENZO'
_computing_molecular_graphics 'PLATON (Spek, 2003)'
_computing_publication_material 'SHELXL-97 (Sheldrick, 2008)'
_computing_structure_refinement 'SHELXL-2013 (Sheldrick, 2013)'
_computing_structure_solution 'SIR92 (Altomare et al., 1994)'
_diffrn_ambient_temperature 150(1)
_diffrn_detector_area_resol_mean 9.091
_diffrn_measured_fraction_theta_full 0.987
_diffrn_measured_fraction_theta_max 0.978
_diffrn_measurement_device_type 'Bruker Nonius KappaCCD area detector'
_diffrn_measurement_method '\f and \w scans to fill the Ewald sphere'
_diffrn_radiation_monochromator graphite
_diffrn_radiation_source 'fine-focus sealed tube'
_diffrn_radiation_type MoK\a
_diffrn_radiation_wavelength 0.71073
_diffrn_reflns_av_R_equivalents 0.1191
_diffrn_reflns_av_unetI/netI 0.0694
_diffrn_reflns_Laue_measured_fraction_full 0.987
_diffrn_reflns_Laue_measured_fraction_max 0.978
_diffrn_reflns_limit_h_max 12
_diffrn_reflns_limit_h_min -11
_diffrn_reflns_limit_k_max 19
_diffrn_reflns_limit_k_min -21
_diffrn_reflns_limit_l_max 22
_diffrn_reflns_limit_l_min -22
_diffrn_reflns_number 18710
_diffrn_reflns_point_group_measured_fraction_full 0.987
_diffrn_reflns_point_group_measured_fraction_max 0.978
_diffrn_reflns_theta_full 25.242
_diffrn_reflns_theta_max 27.498
_diffrn_reflns_theta_min 1.724
_diffrn_standards_number 0
_exptl_absorpt_coefficient_mu 6.715
_exptl_absorpt_correction_T_max 0.320
_exptl_absorpt_correction_T_min 0.120
_exptl_absorpt_correction_type integration
_exptl_absorpt_process_details
;
Gaussian integration (Coppens, 1970)
;
_exptl_crystal_colour yellow
_exptl_crystal_density_diffrn 1.969
_exptl_crystal_description block
_exptl_crystal_F_000 1520
_exptl_crystal_size_max 0.58
_exptl_crystal_size_mid 0.28
_exptl_crystal_size_min 0.22
_refine_diff_density_max 2.900
_refine_diff_density_min -6.037
_refine_diff_density_rms 0.352
_refine_ls_extinction_method none
_refine_ls_goodness_of_fit_ref 1.094
_refine_ls_hydrogen_treatment constr
_refine_ls_matrix_type full
_refine_ls_number_parameters 262
_refine_ls_number_reflns 6021
_refine_ls_number_restraints 6
_refine_ls_restrained_S_all 1.103
_refine_ls_R_factor_all 0.0652
_refine_ls_R_factor_gt 0.0562
_refine_ls_shift/su_max 0.001
_refine_ls_shift/su_mean 0.000
_refine_ls_structure_factor_coef Fsqd
_refine_ls_weighting_details 'w=1/[\s^2^(Fo^2^)+(0.0958P)^2^+16.7266P] where P=(Fo^2^+2Fc^2^)/3'
_refine_ls_weighting_scheme calc
_refine_ls_wR_factor_gt 0.1391
_refine_ls_wR_factor_ref 0.1584
_reflns_Friedel_coverage 0.000
_reflns_number_gt 5337
_reflns_number_total 6021
_reflns_threshold_expression 'I > 2\s(I)'
_cod_data_source_file c8dt00714d3.cif
_cod_data_source_block shelx_CCDC1
_cod_depositor_comments 'Adding full bibliography for 7045924--7045929.cif.'
_cod_database_code 7045927
_shelx_space_group_comment
;
The symmetry employed for this shelxl refinement is uniquely defined
by the following loop, which should always be used as a source of
symmetry information in preference to the above space-group names.
They are only intended as comments.
;

loop_
_space_group_symop_operation_xyz
'x, y, z'
'-x, y+1/2, -z+1/2'
'-x, -y, -z'
'x, -y-1/2, z-1/2'

loop_
_atom_site_label
_atom_site_type_symbol
_atom_site_fract_x
_atom_site_fract_y
_atom_site_fract_z
_atom_site_U_iso_or_equiv
_atom_site_adp_type
_atom_site_occupancy
_atom_site_site_symmetry_order
_atom_site_calc_flag
_atom_site_refinement_flags_posn
_atom_site_refinement_flags_adp
Pt1 Pt 0.58403(3) 0.21074(2) 0.08366(2) 0.01608(12) Uani 1 1 d . .
Sb1 Sb 0.84069(5) 0.15678(3) 0.09972(3) 0.01675(14) Uani 1 1 d . .
S1 S 0.6447(2) 0.26366(12) 0.20208(11) 0.0234(4) Uani 1 1 d . .
Cl1 Cl 0.3387(2) 0.25375(13) 0.07048(12) 0.0306(4) Uani 1 1 d . .
Cl2 Cl 0.5210(2) 0.16521(12) -0.04547(10) 0.0251(4) Uani 1 1 d . .
C12 C 0.8995(8) 0.2122(4) -0.0598(5) 0.0208(15) Uani 1 1 d . .
H12 H 0.9269 0.2403 -0.0999 0.025 Uiso 1 1 d R U
C2 C 0.8055(7) 0.0066(4) -0.0044(4) 0.0181(13) Uani 1 1 d . .
C5 C 0.8759(8) 0.0803(5) -0.1331(4) 0.0231(14) Uani 1 1 d . .
H5 H 0.9003 0.1045 -0.1760 0.028 Uiso 1 1 d R U
C6 C 0.8698(8) 0.1252(5) -0.0668(4) 0.0208(14) Uani 1 1 d . .
C4 C 0.8426(9) -0.0020(5) -0.1352(4) 0.0272(16) Uani 1 1 d . .
H4 H 0.8447 -0.0322 -0.1800 0.033 Uiso 1 1 d R U
C17 C 0.5318(12) 0.2307(7) 0.2611(6) 0.041(2) Uani 1 1 d . .
H17A H 0.5519 0.1752 0.2752 0.049 Uiso 1 1 d R U
H17B H 0.4330 0.2362 0.2317 0.049 Uiso 1 1 d R U
H17C H 0.5488 0.2628 0.3086 0.049 Uiso 1 1 d R U
N1 N 0.7691(7) 0.0208(4) 0.1239(4) 0.0208(12) Uani 1 1 d . .
C3 C 0.8085(8) -0.0392(5) -0.0708(5) 0.0253(16) Uani 1 1 d . .
H3 H 0.7874 -0.0940 -0.0723 0.030 Uiso 1 1 d R U
C1 C 0.8345(8) 0.0892(4) -0.0031(4) 0.0212(14) Uani 1 1 d . .
C7 C 0.7709(8) -0.0258(5) 0.0663(4) 0.0203(13) Uani 1 1 d . .
H7 H 0.7499 -0.0803 0.0691 0.024 Uiso 1 1 d R U
C18 C 0.5996(11) 0.3679(5) 0.1942(6) 0.037(2) Uani 1 1 d . .
H18A H 0.6231 0.3918 0.2462 0.044 Uiso 1 1 d R U
H18B H 0.4983 0.3736 0.1704 0.044 Uiso 1 1 d R U
H18C H 0.6527 0.3944 0.1617 0.044 Uiso 1 1 d R U
Cl3 Cl 0.1713(4) 0.1814(2) 0.2985(2) 0.0653(8) Uani 1 1 d . .
O1 O 0.7963(7) 0.2577(4) 0.2510(3) 0.0326(13) Uani 1 1 d . .
N2 N 0.8870(7) 0.2483(4) 0.0024(4) 0.0201(12) Uani 1 1 d . .
Cl4 Cl 0.3650(8) 0.0605(3) 0.3846(5) 0.135(2) Uani 1 1 d . U
C13 C 0.9041(8) 0.3373(4) 0.0123(5) 0.0221(14) Uani 1 1 d . .
C11 C 0.7600(9) -0.0975(5) 0.2134(5) 0.0275(16) Uani 1 1 d . .
H11A H 0.7026 -0.1281 0.1699 0.033 Uiso 1 1 d R U
H11B H 0.7345 -0.1120 0.2615 0.033 Uiso 1 1 d R U
H11C H 0.8601 -0.1089 0.2191 0.033 Uiso 1 1 d R U
C8 C 0.7326(8) -0.0072(5) 0.1978(4) 0.0225(14) Uani 1 1 d . .
C10 C 0.5724(9) 0.0123(5) 0.1863(5) 0.0267(16) Uani 1 1 d . .
H10A H 0.5552 0.0680 0.1718 0.032 Uiso 1 1 d R U
H10B H 0.5467 0.0023 0.2352 0.032 Uiso 1 1 d R U
H10C H 0.5152 -0.0212 0.1452 0.032 Uiso 1 1 d R U
C9 C 0.8237(10) 0.0415(5) 0.2661(5) 0.0319(18) Uani 1 1 d . .
H9A H 0.9238 0.0310 0.2705 0.038 Uiso 1 1 d R U
H9B H 0.8005 0.0262 0.3145 0.038 Uiso 1 1 d R U
H9C H 0.8046 0.0980 0.2565 0.038 Uiso 1 1 d R U
C16 C 1.0061(9) 0.3711(5) -0.0341(5) 0.0302(17) Uani 1 1 d . .
H16A H 1.0218 0.4275 -0.0228 0.036 Uiso 1 1 d R U
H16B H 0.9637 0.3638 -0.0899 0.036 Uiso 1 1 d R U
H16C H 1.0964 0.3430 -0.0191 0.036 Uiso 1 1 d R U
C14 C 0.9654(12) 0.3547(5) 0.0996(5) 0.038(2) Uani 1 1 d . .
H14A H 0.9042 0.3313 0.1293 0.045 Uiso 1 1 d R U
H14B H 0.9714 0.4119 0.1084 0.045 Uiso 1 1 d R U
H14C H 1.0599 0.3315 0.1166 0.045 Uiso 1 1 d R U
C15 C 0.7521(9) 0.3737(5) -0.0170(6) 0.0311(17) Uani 1 1 d . .
H15A H 0.6889 0.3492 0.0109 0.037 Uiso 1 1 d R U
H15B H 0.7160 0.3641 -0.0730 0.037 Uiso 1 1 d R U
H15C H 0.7568 0.4308 -0.0072 0.037 Uiso 1 1 d R U
C19 C 0.3126(14) 0.1590(7) 0.3815(7) 0.051(3) Uani 1 1 d . .
H19A H 0.3944 0.1928 0.3801 0.061 Uiso 1 1 d R U
H19B H 0.2830 0.1725 0.4292 0.061 Uiso 1 1 d R U

loop_
_atom_site_aniso_label
_atom_site_aniso_U_11
_atom_site_aniso_U_22
_atom_site_aniso_U_33
_atom_site_aniso_U_23
_atom_site_aniso_U_13
_atom_site_aniso_U_12
Pt1 0.01384(17) 0.02046(18) 0.01551(17) 0.00029(8) 0.00664(11) 0.00172(8)
Sb1 0.0141(2) 0.0220(2) 0.0153(2) -0.00098(16) 0.00568(17) 0.00172(16)
S1 0.0242(9) 0.0289(9) 0.0186(8) -0.0054(7) 0.0084(7) 0.0058(7)
Cl1 0.0188(9) 0.0417(11) 0.0329(9) 0.0040(8) 0.0096(7) 0.0080(7)
Cl2 0.0191(8) 0.0364(9) 0.0184(8) -0.0061(7) 0.0024(6) 0.0018(7)
C12 0.016(4) 0.030(4) 0.019(3) 0.000(3) 0.009(3) 0.003(3)
C2 0.013(3) 0.019(3) 0.022(3) 0.000(3) 0.005(2) 0.002(2)
C5 0.022(4) 0.033(4) 0.017(3) 0.001(3) 0.009(3) 0.004(3)
C6 0.016(3) 0.027(4) 0.020(3) 0.002(3) 0.007(3) 0.005(3)
C4 0.031(4) 0.033(4) 0.016(3) -0.002(3) 0.002(3) 0.004(3)
C17 0.038(5) 0.057(6) 0.030(4) -0.001(4) 0.016(4) 0.002(5)
N1 0.019(3) 0.025(3) 0.018(3) 0.002(2) 0.004(2) -0.002(2)
C3 0.021(4) 0.025(4) 0.027(4) -0.008(3) 0.000(3) 0.005(3)
C1 0.022(4) 0.020(3) 0.020(3) 0.002(3) 0.003(3) 0.005(3)
C7 0.015(3) 0.025(3) 0.022(3) 0.003(3) 0.007(3) 0.000(3)
C18 0.038(5) 0.028(4) 0.044(5) -0.009(4) 0.010(4) 0.009(4)
Cl3 0.064(2) 0.073(2) 0.0618(18) -0.0040(16) 0.0218(15) -0.0254(17)
O1 0.028(3) 0.046(4) 0.022(3) -0.011(3) 0.005(2) 0.010(3)
N2 0.017(3) 0.023(3) 0.023(3) 0.001(2) 0.009(2) 0.000(2)
Cl4 0.131(5) 0.062(2) 0.180(5) -0.016(3) -0.021(4) 0.002(3)
C13 0.020(4) 0.023(3) 0.026(4) 0.003(3) 0.010(3) 0.003(3)
C11 0.024(4) 0.035(4) 0.025(4) 0.008(3) 0.008(3) 0.002(3)
C8 0.023(4) 0.027(4) 0.021(3) 0.005(3) 0.011(3) -0.004(3)
C10 0.023(4) 0.030(4) 0.032(4) 0.001(3) 0.017(3) -0.002(3)
C9 0.042(5) 0.038(4) 0.019(3) 0.002(3) 0.012(3) -0.007(4)
C16 0.023(4) 0.032(4) 0.037(4) 0.007(3) 0.010(3) -0.002(3)
C14 0.057(6) 0.028(4) 0.025(4) -0.007(3) 0.007(4) -0.019(4)
C15 0.021(4) 0.024(4) 0.049(5) 0.000(3) 0.011(3) 0.007(3)
C19 0.054(7) 0.056(6) 0.053(6) -0.017(5) 0.033(5) -0.021(5)

loop_
_atom_type_symbol
_atom_type_description
_atom_type_scat_dispersion_real
_atom_type_scat_dispersion_imag
_atom_type_scat_source
C C 0.0033 0.0016 'International Tables Vol C Tables 4.2.6.8 and 6.1.1.4'
H H 0.0000 0.0000 'International Tables Vol C Tables 4.2.6.8 and 6.1.1.4'
O O 0.0106 0.0060 'International Tables Vol C Tables 4.2.6.8 and 6.1.1.4'
N N 0.0061 0.0033 'International Tables Vol C Tables 4.2.6.8 and 6.1.1.4'
Cl Cl 0.1484 0.1585 'International Tables Vol C Tables 4.2.6.8 and 6.1.1.4'
S S 0.1246 0.1234 'International Tables Vol C Tables 4.2.6.8 and 6.1.1.4'
Sb Sb -0.5866 1.5461 'International Tables Vol C Tables 4.2.6.8 and 6.1.1.4'
Pt Pt -1.7033 8.3905 'International Tables Vol C Tables 4.2.6.8 and 6.1.1.4'

loop_
_exptl_crystal_face_index_h
_exptl_crystal_face_index_k
_exptl_crystal_face_index_l
_exptl_crystal_face_perp_dist
0 -1 1 0.253
0 1 -1 0.181
0 1 1 0.108
0 -1 -1 0.096
1 0 -1 0.127
-1 0 1 0.121
-1 0 0 0.177
1 0 1 0.269
0 1 0 0.122
1 1 0 0.144
-1 -1 0 0.125

loop_
_geom_angle_atom_site_label_1
_geom_angle_atom_site_label_2
_geom_angle_atom_site_label_3
_geom_angle
S1 Pt1 Cl2 175.34(7)
S1 Pt1 Cl1 89.35(7)
Cl2 Pt1 Cl1 89.90(7)
S1 Pt1 Sb1 91.20(5)
Cl2 Pt1 Sb1 89.82(5)
Cl1 Pt1 Sb1 176.67(5)
C1 Sb1 N2 72.9(3)
C1 Sb1 N1 72.8(3)
N2 Sb1 N1 145.3(2)
C1 Sb1 Pt1 106.0(2)
N2 Sb1 Pt1 92.81(15)
N1 Sb1 Pt1 92.06(15)
O1 S1 C17 107.7(4)
O1 S1 C18 107.0(4)
C17 S1 C18 100.0(5)
O1 S1 Pt1 119.9(2)
C17 S1 Pt1 111.8(4)
C18 S1 Pt1 108.5(3)
N2 C12 C6 118.4(7)
N2 C12 H12 120.6
C6 C12 H12 121.0
C3 C2 C1 120.2(7)
C3 C2 C7 123.9(7)
C1 C2 C7 115.8(6)
C6 C5 C4 119.1(7)
C6 C5 H5 120.7
C4 C5 H5 120.2
C1 C6 C5 120.7(7)
C1 C6 C12 116.1(7)
C5 C6 C12 123.2(7)
C3 C4 C5 120.8(7)
C3 C4 H4 119.7
C5 C4 H4 119.5
S1 C17 H17A 109.5
S1 C17 H17B 109.4
H17A C17 H17B 109.5
S1 C17 H17C 109.6
H17A C17 H17C 109.4
H17B C17 H17C 109.4
C7 N1 C8 123.0(6)
C7 N1 Sb1 111.6(5)
C8 N1 Sb1 125.4(5)
C4 C3 C2 119.1(7)
C4 C3 H3 120.4
C2 C3 H3 120.5
C6 C1 C2 120.0(7)
C6 C1 Sb1 119.8(5)
C2 C1 Sb1 120.0(5)
N1 C7 C2 119.5(7)
N1 C7 H7 120.3
C2 C7 H7 120.2
S1 C18 H18A 109.5
S1 C18 H18B 109.2
H18A C18 H18B 109.5
S1 C18 H18C 109.6
H18A C18 H18C 109.5
H18B C18 H18C 109.5
C12 N2 C13 122.3(6)
C12 N2 Sb1 112.2(5)
C13 N2 Sb1 125.5(4)
N2 C13 C14 107.9(6)
N2 C13 C16 111.7(6)
C14 C13 C16 109.0(7)
N2 C13 C15 106.4(6)
C14 C13 C15 110.5(8)
C16 C13 C15 111.3(7)
C8 C11 H11A 109.9
C8 C11 H11B 109.1
H11A C11 H11B 109.4
C8 C11 H11C 109.4
H11A C11 H11C 109.6
H11B C11 H11C 109.4
N1 C8 C9 107.2(6)
N1 C8 C11 112.9(6)
C9 C8 C11 110.1(7)
N1 C8 C10 105.7(6)
C9 C8 C10 110.3(7)
C11 C8 C10 110.5(6)
C8 C10 H10A 109.7
C8 C10 H10B 109.0
H10A C10 H10B 109.5
C8 C10 H10C 109.8
H10A C10 H10C 109.5
H10B C10 H10C 109.5
C8 C9 H9A 109.3
C8 C9 H9B 109.3
H9A C9 H9B 109.6
C8 C9 H9C 109.7
H9A C9 H9C 109.5
H9B C9 H9C 109.5
C13 C16 H16A 109.7
C13 C16 H16B 109.0
H16A C16 H16B 109.5
C13 C16 H16C 109.6
H16A C16 H16C 109.5
H16B C16 H16C 109.5
C13 C14 H14A 109.3
C13 C14 H14B 109.9
H14A C14 H14B 109.5
C13 C14 H14C 109.1
H14A C14 H14C 109.5
H14B C14 H14C 109.5
C13 C15 H15A 109.6
C13 C15 H15B 109.6
H15A C15 H15B 109.4
C13 C15 H15C 109.2
H15A C15 H15C 109.5
H15B C15 H15C 109.4
Cl4 C19 Cl3 112.9(7)
Cl4 C19 H19A 108.6
Cl3 C19 H19A 108.6
Cl4 C19 H19B 110.0
Cl3 C19 H19B 108.8
H19A C19 H19B 107.7

loop_
_geom_bond_atom_site_label_1
_geom_bond_atom_site_label_2
_geom_bond_distance
Pt1 S1 2.1777(18)
Pt1 Cl2 2.2999(17)
Pt1 Cl1 2.4160(19)
Pt1 Sb1 2.5694(6)
Sb1 C1 2.098(7)
Sb1 N2 2.399(6)
Sb1 N1 2.425(6)
S1 O1 1.490(6)
S1 C17 1.760(10)
S1 C18 1.779(9)
C12 N2 1.269(10)
C12 C6 1.470(10)
C12 H12 0.9314
C2 C3 1.390(10)
C2 C1 1.397(10)
C2 C7 1.458(10)
C5 C6 1.387(10)
C5 C4 1.400(12)
C5 H5 0.9290
C6 C1 1.377(10)
C4 C3 1.390(12)
C4 H4 0.9312
C17 H17A 0.9592
C17 H17B 0.9601
C17 H17C 0.9614
N1 C7 1.269(10)
N1 C8 1.492(9)
C3 H3 0.9299
C7 H7 0.9299
C18 H18A 0.9604
C18 H18B 0.9594
C18 H18C 0.9596
Cl3 C19 1.750(14)
N2 C13 1.490(10)
Cl4 C19 1.707(13)
C13 C14 1.511(11)
C13 C16 1.526(11)
C13 C15 1.541(11)
C11 C8 1.533(11)
C11 H11A 0.9595
C11 H11B 0.9611
C11 H11C 0.9596
C8 C9 1.516(11)
C8 C10 1.534(11)
C10 H10A 0.9605
C10 H10B 0.9593
C10 H10C 0.9595
C9 H9A 0.9605
C9 H9B 0.9590
C9 H9C 0.9610
C16 H16A 0.9596
C16 H16B 0.9597
C16 H16C 0.9599
C14 H14A 0.9586
C14 H14B 0.9601
C14 H14C 0.9600
C15 H15A 0.9593
C15 H15B 0.9604
C15 H15C 0.9610
C19 H19A 0.9704
C19 H19B 0.9701
